data_7159069
loop_
_publ_author_name
'Raji Reddy, Chada'
'Nair, Karna'
'Patil, Amol D.'
'Donthiri, Ramachandra Reddy'
'Gr\'ee, Ren\'e'

_publ_section_title
;
 Domino alkyne insertion/aldol reaction/aromatization of 2-alkynyl
 indole-3-carbaldehyde with 1,3-diketones: entry to 2-indolyl phenols
;
_journal_issue 5
_journal_name_full 'Organic &amp; Biomolecular Chemistry'
_journal_page_first 1046
_journal_page_last 1055
_journal_paper_doi 10.1039/D2OB02025D
_journal_volume 21
_journal_year 2023
_chemical_formula_moiety 'C23 H19 N O2'
_chemical_formula_sum 'C23 H19 N O2'
_chemical_formula_weight 341.39
_space_group_crystal_system monoclinic
_space_group_IT_number 14
_space_group_name_Hall '-P 2yn'
_space_group_name_H-M_alt 'P 1 21/n 1'
_atom_sites_solution_hydrogens mixed
_audit_creation_method SHELXL-2018/3
_audit_update_record
;
2022-11-02 deposited with the CCDC.	2023-01-04 downloaded from the CCDC.
;
_cell_angle_alpha 90
_cell_angle_beta 90.773(4)
_cell_angle_gamma 90
_cell_formula_units_Z 4
_cell_length_a 10.5837(11)
_cell_length_b 14.4099(13)
_cell_length_c 12.4674(13)
_cell_measurement_reflns_used 9923
_cell_measurement_temperature 294(2)
_cell_measurement_theta_max 29.9445
_cell_measurement_theta_min 2.16
_cell_volume 1901.2(3)
_computing_cell_refinement '<i>SAINT</i> (Bruker, 2016)'
_computing_data_collection '<i>APEX3</i> (Bruker, 2016)'
_computing_data_reduction 'Bruker SAINT'
_computing_molecular_graphics 'Bruker SHELXTL'
_computing_publication_material 'Bruker SHELXTL'
_computing_structure_refinement 'SHELXL-2018/3 (Sheldrick, 2018)'
_computing_structure_solution 'SHELXT 2018/2 (Sheldrick, 2018)'
_diffrn_ambient_temperature 294(2)
_diffrn_measured_fraction_theta_full 0.999
_diffrn_measured_fraction_theta_max 0.870
_diffrn_measurement_device_type 'Bruker D8 QUEST PHOTON-100'
_diffrn_measurement_method '\w and \f'
_diffrn_radiation_type MoK\a
_diffrn_radiation_wavelength 0.71073
_diffrn_reflns_av_R_equivalents 0.0692
_diffrn_reflns_av_unetI/netI 0.0425
_diffrn_reflns_Laue_measured_fraction_full 0.999
_diffrn_reflns_Laue_measured_fraction_max 0.870
_diffrn_reflns_limit_h_max 14
_diffrn_reflns_limit_h_min -13
_diffrn_reflns_limit_k_max 20
_diffrn_reflns_limit_k_min -19
_diffrn_reflns_limit_l_max 15
_diffrn_reflns_limit_l_min -16
_diffrn_reflns_number 35526
_diffrn_reflns_point_group_measured_fraction_full 0.999
_diffrn_reflns_point_group_measured_fraction_max 0.870
_diffrn_reflns_theta_full 25.242
_diffrn_reflns_theta_max 30.429
_diffrn_reflns_theta_min 2.160
_exptl_absorpt_coefficient_mu 0.076
_exptl_absorpt_correction_T_max 0.7460
_exptl_absorpt_correction_T_min 0.6013
_exptl_absorpt_correction_type multi-scan
_exptl_absorpt_process_details 'SADABS 2014/5'
_exptl_crystal_colour COLOURLESS
_exptl_crystal_density_diffrn 1.193
_exptl_crystal_description BLOCK
_exptl_crystal_F_000 720
_exptl_crystal_size_max 0.260
_exptl_crystal_size_mid 0.210
_exptl_crystal_size_min 0.190
_refine_diff_density_max 0.246
_refine_diff_density_min -0.245
_refine_diff_density_rms 0.053
_refine_ls_extinction_method none
_refine_ls_goodness_of_fit_ref 1.072
_refine_ls_hydrogen_treatment mixed
_refine_ls_matrix_type full
_refine_ls_number_parameters 241
_refine_ls_number_reflns 5015
_refine_ls_number_restraints 0
_refine_ls_restrained_S_all 1.072
_refine_ls_R_factor_all 0.0978
_refine_ls_R_factor_gt 0.0666
_refine_ls_shift/su_max 0.000
_refine_ls_shift/su_mean 0.000
_refine_ls_structure_factor_coef Fsqd
_refine_ls_weighting_details 'w=1/[\s^2^(Fo^2^)+(0.0560P)^2^+0.9995P] where P=(Fo^2^+2Fc^2^)/3'
_refine_ls_weighting_scheme calc
_refine_ls_wR_factor_gt 0.1440
_refine_ls_wR_factor_ref 0.1642
_reflns_Friedel_coverage 0.000
_reflns_number_gt 3575
_reflns_number_total 5015
_reflns_threshold_expression 'I > 2\s(I)'
_cod_data_source_file d2ob02025d2.cif
_cod_data_source_block KA918_0m
_cod_depositor_comments 'Adding full bibliography for 7159069.cif.'
_cod_original_sg_symbol_H-M 'P 21/n'
_cod_database_code 7159069
_shelx_shelxl_version_number 2018/3
_shelx_space_group_comment
;
The symmetry employed for this shelxl refinement is uniquely defined
by the following loop, which should always be used as a source of
symmetry information in preference to the above space-group names.
They are only intended as comments.
;
_shelx_estimated_absorpt_t_min 0.981
_shelx_estimated_absorpt_t_max 0.986

loop_
_space_group_symop_operation_xyz
'x, y, z'
'-x+1/2, y+1/2, -z+1/2'
'-x, -y, -z'
'x-1/2, -y-1/2, z-1/2'

loop_
_atom_site_label
_atom_site_type_symbol
_atom_site_fract_x
_atom_site_fract_y
_atom_site_fract_z
_atom_site_U_iso_or_equiv
_atom_site_adp_type
_atom_site_occupancy
_atom_site_site_symmetry_order
_atom_site_calc_flag
_atom_site_refinement_flags_posn
_atom_site_refinement_flags_adp
_atom_site_refinement_flags_occupancy
_atom_site_disorder_assembly
_atom_site_disorder_group
C1 C 0.40909(16) 0.56606(11) 0.28263(14) 0.0344(4) Uani 1 1 d . . . . .
C2 C 0.51182(17) 0.55503(13) 0.21564(15) 0.0405(4) Uani 1 1 d . . . . .
H2 H 0.509170 0.509655 0.162613 0.049 Uiso 1 1 calc R U . . .
C3 C 0.61776(17) 0.61026(13) 0.22644(15) 0.0429(4) Uani 1 1 d . . . . .
C4 C 0.62133(17) 0.67617(13) 0.30764(16) 0.0433(4) Uani 1 1 d . . . . .
H4 H 0.692404 0.713664 0.315305 0.052 Uiso 1 1 calc R U . . .
C5 C 0.52129(16) 0.68771(11) 0.37802(14) 0.0360(4) Uani 1 1 d . . . . .
C6 C 0.41156(15) 0.63319(11) 0.36422(13) 0.0311(3) Uani 1 1 d . . . . .
C7 C 0.29524(15) 0.64890(11) 0.42646(12) 0.0302(3) Uani 1 1 d . . . . .
C8 C 0.21482(16) 0.72557(11) 0.42400(13) 0.0318(3) Uani 1 1 d . . . . .
C9 C 0.10956(16) 0.70423(12) 0.49234(13) 0.0358(4) Uani 1 1 d . . . . .
C10 C 0.13320(17) 0.61572(12) 0.53441(14) 0.0377(4) Uani 1 1 d . . . . .
C11 C -0.00179(19) 0.75028(15) 0.51995(17) 0.0504(5) Uani 1 1 d . . . . .
H11 H -0.020289 0.808856 0.492630 0.060 Uiso 1 1 calc R U . . .
C12 C -0.0838(2) 0.70611(18) 0.5892(2) 0.0634(6) Uani 1 1 d . . . . .
H12 H -0.158122 0.735826 0.608431 0.076 Uiso 1 1 calc R U . . .
C13 C -0.0577(2) 0.61901(17) 0.63035(19) 0.0641(7) Uani 1 1 d . . . . .
H13 H -0.114913 0.591529 0.676570 0.077 Uiso 1 1 calc R U . . .
C14 C 0.0510(2) 0.57197(15) 0.60454(17) 0.0539(5) Uani 1 1 d . . . . .
H14 H 0.068695 0.513563 0.632692 0.065 Uiso 1 1 calc R U . . .
C15 C 0.53614(17) 0.75184(13) 0.47077(17) 0.0438(4) Uani 1 1 d . . . . .
C16 C 0.5818(2) 0.84139(16) 0.4574(2) 0.0698(7) Uani 1 1 d . . . . .
H16 H 0.598442 0.863618 0.389034 0.084 Uiso 1 1 calc R U . . .
C17 C 0.6027(3) 0.8978(2) 0.5464(3) 0.0927(10) Uani 1 1 d . . . . .
H17 H 0.632809 0.957840 0.536773 0.111 Uiso 1 1 calc R U . . .
C18 C 0.5797(3) 0.8664(2) 0.6479(3) 0.0873(10) Uani 1 1 d . . . . .
H18 H 0.594864 0.904655 0.706793 0.105 Uiso 1 1 calc R U . . .
C19 C 0.5345(2) 0.7788(2) 0.6623(2) 0.0694(7) Uani 1 1 d . . . . .
H19 H 0.518051 0.757296 0.731046 0.083 Uiso 1 1 calc R U . . .
C20 C 0.51298(19) 0.72167(15) 0.57457(17) 0.0508(5) Uani 1 1 d . . . . .
H20 H 0.482420 0.661927 0.585329 0.061 Uiso 1 1 calc R U . . .
C21 C 0.3046(2) 0.49583(13) 0.52245(18) 0.0506(5) Uani 1 1 d . . . . .
H21A H 0.243060 0.447117 0.516219 0.076 Uiso 1 1 calc R U . . .
H21B H 0.335353 0.499101 0.595145 0.076 Uiso 1 1 calc R U . . .
H21C H 0.373678 0.483187 0.475524 0.076 Uiso 1 1 calc R U . . .
C22 C 0.23735(18) 0.80723(12) 0.36412(14) 0.0386(4) Uani 1 1 d . . . . .
H22 H 0.308556 0.808756 0.321251 0.046 Uiso 1 1 calc R U . . .
C23 C 0.7288(2) 0.59617(19) 0.1536(2) 0.0650(6) Uani 1 1 d . . . . .
H23A H 0.699846 0.570069 0.086768 0.097 Uiso 1 1 calc R U . . .
H23B H 0.788286 0.554694 0.187077 0.097 Uiso 1 1 calc R U . . .
H23C H 0.768813 0.654786 0.140440 0.097 Uiso 1 1 calc R U . . .
H2O H 0.316(3) 0.465(2) 0.221(2) 0.085(9) Uiso 1 1 d . . . . .
N1 N 0.24659(14) 0.58380(9) 0.49287(11) 0.0361(3) Uani 1 1 d . . . . .
O1 O 0.16905(15) 0.87634(9) 0.36496(12) 0.0569(4) Uani 1 1 d . . . . .
O2 O 0.30331(12) 0.51353(9) 0.27269(11) 0.0448(3) Uani 1 1 d . . . . .

loop_
_atom_site_aniso_label
_atom_site_aniso_U_11
_atom_site_aniso_U_22
_atom_site_aniso_U_33
_atom_site_aniso_U_23
_atom_site_aniso_U_13
_atom_site_aniso_U_12
C1 0.0324(9) 0.0302(8) 0.0406(9) 0.0009(7) 0.0034(7) 0.0013(6)
C2 0.0411(10) 0.0403(9) 0.0404(9) -0.0024(7) 0.0073(8) 0.0034(8)
C3 0.0354(9) 0.0467(10) 0.0469(10) 0.0100(8) 0.0100(8) 0.0039(8)
C4 0.0322(9) 0.0406(9) 0.0574(11) 0.0102(8) 0.0034(8) -0.0049(7)
C5 0.0339(9) 0.0285(8) 0.0455(9) 0.0039(7) -0.0012(7) -0.0006(6)
C6 0.0284(8) 0.0273(7) 0.0375(8) 0.0028(6) 0.0024(6) 0.0023(6)
C7 0.0315(8) 0.0278(7) 0.0312(8) 0.0006(6) 0.0007(6) -0.0014(6)
C8 0.0327(8) 0.0311(8) 0.0317(8) -0.0001(6) 0.0040(6) 0.0019(6)
C9 0.0351(9) 0.0371(9) 0.0353(8) -0.0033(7) 0.0050(7) -0.0004(7)
C10 0.0385(9) 0.0376(9) 0.0371(9) -0.0018(7) 0.0060(7) -0.0060(7)
C11 0.0432(11) 0.0516(11) 0.0565(12) -0.0088(9) 0.0111(9) 0.0050(9)
C12 0.0451(12) 0.0754(16) 0.0703(15) -0.0189(12) 0.0253(11) -0.0024(11)
C13 0.0613(14) 0.0692(15) 0.0627(14) -0.0107(12) 0.0327(11) -0.0213(12)
C14 0.0626(14) 0.0493(11) 0.0504(11) 0.0004(9) 0.0195(10) -0.0157(10)
C15 0.0327(9) 0.0379(9) 0.0605(12) -0.0062(8) -0.0061(8) 0.0002(7)
C16 0.0715(16) 0.0474(12) 0.0904(18) -0.0089(12) -0.0017(14) -0.0172(11)
C17 0.086(2) 0.0583(16) 0.134(3) -0.0365(18) -0.001(2) -0.0235(15)
C18 0.0612(16) 0.094(2) 0.106(2) -0.0563(19) -0.0150(16) -0.0022(15)
C19 0.0531(14) 0.0903(19) 0.0645(15) -0.0253(13) -0.0166(11) 0.0126(13)
C20 0.0450(11) 0.0522(11) 0.0550(12) -0.0082(9) -0.0085(9) 0.0058(9)
C21 0.0578(13) 0.0349(9) 0.0591(12) 0.0144(8) -0.0009(10) 0.0042(8)
C22 0.0439(10) 0.0346(9) 0.0375(9) 0.0060(7) 0.0064(7) 0.0050(7)
C23 0.0446(12) 0.0827(17) 0.0681(15) 0.0067(13) 0.0229(11) 0.0022(11)
N1 0.0386(8) 0.0299(7) 0.0400(8) 0.0058(6) 0.0054(6) -0.0001(6)
O1 0.0704(10) 0.0393(7) 0.0615(9) 0.0161(6) 0.0142(7) 0.0180(7)
O2 0.0373(7) 0.0426(7) 0.0546(8) -0.0127(6) 0.0079(6) -0.0077(5)

loop_
_atom_type_symbol
_atom_type_description
_atom_type_scat_dispersion_real
_atom_type_scat_dispersion_imag
_atom_type_scat_source
C C 0.0033 0.0016 'International Tables Vol C Tables 4.2.6.8 and 6.1.1.4'
H H 0.0000 0.0000 'International Tables Vol C Tables 4.2.6.8 and 6.1.1.4'
N N 0.0061 0.0033 'International Tables Vol C Tables 4.2.6.8 and 6.1.1.4'
O O 0.0106 0.0060 'International Tables Vol C Tables 4.2.6.8 and 6.1.1.4'

loop_
_geom_angle_atom_site_label_1
_geom_angle_atom_site_label_2
_geom_angle_atom_site_label_3
_geom_angle
_geom_angle_site_symmetry_1
_geom_angle_site_symmetry_3
_geom_angle_publ_flag
O2 C1 C2 122.23(16) . . ?
O2 C1 C6 117.28(15) . . ?
C2 C1 C6 120.50(16) . . ?
C3 C2 C1 121.12(17) . . ?
C3 C2 H2 119.4 . . ?
C1 C2 H2 119.4 . . ?
C2 C3 C4 118.66(17) . . ?
C2 C3 C23 120.13(19) . . ?
C4 C3 C23 121.17(18) . . ?
C3 C4 C5 121.81(17) . . ?
C3 C4 H4 119.1 . . ?
C5 C4 H4 119.1 . . ?
C4 C5 C6 119.20(16) . . ?
C4 C5 C15 119.36(16) . . ?
C6 C5 C15 121.28(16) . . ?
C1 C6 C5 118.64(15) . . ?
C1 C6 C7 118.52(14) . . ?
C5 C6 C7 122.65(15) . . ?
N1 C7 C8 108.93(14) . . ?
N1 C7 C6 122.59(14) . . ?
C8 C7 C6 128.37(14) . . ?
C7 C8 C22 124.26(15) . . ?
C7 C8 C9 107.08(14) . . ?
C22 C8 C9 128.66(15) . . ?
C11 C9 C10 119.12(17) . . ?
C11 C9 C8 134.64(17) . . ?
C10 C9 C8 106.23(15) . . ?
N1 C10 C14 129.29(18) . . ?
N1 C10 C9 108.20(14) . . ?
C14 C10 C9 122.51(18) . . ?
C12 C11 C9 118.1(2) . . ?
C12 C11 H11 120.9 . . ?
C9 C11 H11 120.9 . . ?
C13 C12 C11 121.6(2) . . ?
C13 C12 H12 119.2 . . ?
C11 C12 H12 119.2 . . ?
C14 C13 C12 121.6(2) . . ?
C14 C13 H13 119.2 . . ?
C12 C13 H13 119.2 . . ?
C13 C14 C10 117.1(2) . . ?
C13 C14 H14 121.5 . . ?
C10 C14 H14 121.5 . . ?
C16 C15 C20 117.9(2) . . ?
C16 C15 C5 121.2(2) . . ?
C20 C15 C5 120.76(17) . . ?
C15 C16 C17 120.0(3) . . ?
C15 C16 H16 120.0 . . ?
C17 C16 H16 120.0 . . ?
C18 C17 C16 121.0(3) . . ?
C18 C17 H17 119.5 . . ?
C16 C17 H17 119.5 . . ?
C19 C18 C17 119.7(3) . . ?
C19 C18 H18 120.2 . . ?
C17 C18 H18 120.2 . . ?
C18 C19 C20 120.1(3) . . ?
C18 C19 H19 120.0 . . ?
C20 C19 H19 120.0 . . ?
C19 C20 C15 121.3(2) . . ?
C19 C20 H20 119.3 . . ?
C15 C20 H20 119.3 . . ?
N1 C21 H21A 109.5 . . ?
N1 C21 H21B 109.5 . . ?
H21A C21 H21B 109.5 . . ?
N1 C21 H21C 109.5 . . ?
H21A C21 H21C 109.5 . . ?
H21B C21 H21C 109.5 . . ?
O1 C22 C8 124.40(17) . . ?
O1 C22 H22 117.8 . . ?
C8 C22 H22 117.8 . . ?
C3 C23 H23A 109.5 . . ?
C3 C23 H23B 109.5 . . ?
H23A C23 H23B 109.5 . . ?
C3 C23 H23C 109.5 . . ?
H23A C23 H23C 109.5 . . ?
H23B C23 H23C 109.5 . . ?
C7 N1 C10 109.56(14) . . ?
C7 N1 C21 126.51(15) . . ?
C10 N1 C21 123.85(15) . . ?
C1 O2 H2O 109.9(17) . . ?

loop_
_geom_bond_atom_site_label_1
_geom_bond_atom_site_label_2
_geom_bond_distance
_geom_bond_site_symmetry_2
_geom_bond_publ_flag
C1 O2 1.356(2) . ?
C1 C2 1.389(2) . ?
C1 C6 1.404(2) . ?
C2 C3 1.380(3) . ?
C2 H2 0.9300 . ?
C3 C4 1.388(3) . ?
C3 C23 1.509(3) . ?
C4 C5 1.394(3) . ?
C4 H4 0.9300 . ?
C5 C6 1.411(2) . ?
C5 C15 1.487(3) . ?
C6 C7 1.481(2) . ?
C7 N1 1.357(2) . ?
C7 C8 1.395(2) . ?
C8 C22 1.415(2) . ?
C8 C9 1.445(2) . ?
C9 C11 1.400(3) . ?
C9 C10 1.400(2) . ?
C10 N1 1.392(2) . ?
C10 C14 1.393(3) . ?
C11 C12 1.387(3) . ?
C11 H11 0.9300 . ?
C12 C13 1.382(4) . ?
C12 H12 0.9300 . ?
C13 C14 1.377(3) . ?
C13 H13 0.9300 . ?
C14 H14 0.9300 . ?
C15 C16 1.389(3) . ?
C15 C20 1.390(3) . ?
C16 C17 1.390(4) . ?
C16 H16 0.9300 . ?
C17 C18 1.369(5) . ?
C17 H17 0.9300 . ?
C18 C19 1.363(4) . ?
C18 H18 0.9300 . ?
C19 C20 1.385(3) . ?
C19 H19 0.9300 . ?
C20 H20 0.9300 . ?
C21 N1 1.454(2) . ?
C21 H21A 0.9600 . ?
C21 H21B 0.9600 . ?
C21 H21C 0.9600 . ?
C22 O1 1.231(2) . ?
C22 H22 0.9300 . ?
C23 H23A 0.9600 . ?
C23 H23B 0.9600 . ?
C23 H23C 0.9600 . ?
O2 H2O 0.96(3) . ?

loop_
_geom_torsion_atom_site_label_1
_geom_torsion_atom_site_label_2
_geom_torsion_atom_site_label_3
_geom_torsion_atom_site_label_4
_geom_torsion
_geom_torsion_site_symmetry_1
_geom_torsion_site_symmetry_2
_geom_torsion_site_symmetry_3
_geom_torsion_site_symmetry_4
_geom_torsion_publ_flag
O2 C1 C2 C3 179.09(17) . . . . ?
C6 C1 C2 C3 -0.9(3) . . . . ?
C1 C2 C3 C4 1.5(3) . . . . ?
C1 C2 C3 C23 179.27(18) . . . . ?
C2 C3 C4 C5 0.1(3) . . . . ?
C23 C3 C4 C5 -177.67(18) . . . . ?
C3 C4 C5 C6 -2.2(3) . . . . ?
C3 C4 C5 C15 173.18(17) . . . . ?
O2 C1 C6 C5 178.74(15) . . . . ?
C2 C1 C6 C5 -1.3(2) . . . . ?
O2 C1 C6 C7 -6.1(2) . . . . ?
C2 C1 C6 C7 173.92(15) . . . . ?
C4 C5 C6 C1 2.8(2) . . . . ?
C15 C5 C6 C1 -172.54(16) . . . . ?
C4 C5 C6 C7 -172.21(15) . . . . ?
C15 C5 C6 C7 12.5(2) . . . . ?
C1 C6 C7 N1 66.5(2) . . . . ?
C5 C6 C7 N1 -118.48(18) . . . . ?
C1 C6 C7 C8 -109.34(19) . . . . ?
C5 C6 C7 C8 65.6(2) . . . . ?
N1 C7 C8 C22 178.95(16) . . . . ?
C6 C7 C8 C22 -4.7(3) . . . . ?
N1 C7 C8 C9 -1.01(18) . . . . ?
C6 C7 C8 C9 175.31(16) . . . . ?
C7 C8 C9 C11 -177.6(2) . . . . ?
C22 C8 C9 C11 2.4(3) . . . . ?
C7 C8 C9 C10 1.05(19) . . . . ?
C22 C8 C9 C10 -178.91(17) . . . . ?
C11 C9 C10 N1 178.19(16) . . . . ?
C8 C9 C10 N1 -0.71(19) . . . . ?
C11 C9 C10 C14 -1.1(3) . . . . ?
C8 C9 C10 C14 179.96(17) . . . . ?
C10 C9 C11 C12 0.6(3) . . . . ?
C8 C9 C11 C12 179.1(2) . . . . ?
C9 C11 C12 C13 -0.1(3) . . . . ?
C11 C12 C13 C14 0.0(4) . . . . ?
C12 C13 C14 C10 -0.5(4) . . . . ?
N1 C10 C14 C13 -178.13(19) . . . . ?
C9 C10 C14 C13 1.0(3) . . . . ?
C4 C5 C15 C16 49.2(3) . . . . ?
C6 C5 C15 C16 -135.5(2) . . . . ?
C4 C5 C15 C20 -126.2(2) . . . . ?
C6 C5 C15 C20 49.1(2) . . . . ?
C20 C15 C16 C17 -0.1(4) . . . . ?
C5 C15 C16 C17 -175.7(2) . . . . ?
C15 C16 C17 C18 0.4(5) . . . . ?
C16 C17 C18 C19 -0.6(5) . . . . ?
C17 C18 C19 C20 0.5(4) . . . . ?
C18 C19 C20 C15 -0.2(3) . . . . ?
C16 C15 C20 C19 0.0(3) . . . . ?
C5 C15 C20 C19 175.66(19) . . . . ?
C7 C8 C22 O1 -177.12(18) . . . . ?
C9 C8 C22 O1 2.8(3) . . . . ?
C8 C7 N1 C10 0.58(19) . . . . ?
C6 C7 N1 C10 -176.00(15) . . . . ?
C8 C7 N1 C21 -176.31(17) . . . . ?
C6 C7 N1 C21 7.1(3) . . . . ?
C14 C10 N1 C7 179.37(19) . . . . ?
C9 C10 N1 C7 0.11(19) . . . . ?
C14 C10 N1 C21 -3.6(3) . . . . ?
C9 C10 N1 C21 177.09(17) . . . . ?
